data_2223671
loop_
_publ_author_name
'Thenmozhi, M.'
'Kavitha, T.'
'Dhayalan, V.'
'Mohanakrishnan, A. K.'
'Ponnuswamy, M. N.'

_publ_section_title
;<i>tert</i>-Butyl
 3-[2,2-bis(ethoxycarbonyl)vinyl]-2-bromomethyl-1<i>H</i>-indole-1-carboxylate
;
_journal_coeditor_code CI2911
_journal_issue 11
_journal_name_full 'Acta Crystallographica Section E'
_journal_page_first o2796
_journal_paper_doi 10.1107/S1600536809041567
_journal_volume 65
_journal_year 2009
_chemical_formula_iupac 'C22 H26 Br N O6'
_chemical_formula_moiety 'C22 H26 Br N O6'
_chemical_formula_sum 'C22 H26 Br N O6'
_chemical_formula_weight 480.35
_chemical_name_systematic
;
<i>tert</i>-Butyl
3-[2,2-bis(ethoxycarbonyl)vinyl]-2-bromomethyl-1<i>H</i>-indole-1-carboxylate
;
_space_group_IT_number 2
_symmetry_cell_setting triclinic
_symmetry_space_group_name_Hall '-P 1'
_symmetry_space_group_name_H-M 'P -1'
_atom_sites_solution_hydrogens geom
_atom_sites_solution_primary direct
_atom_sites_solution_secondary difmap
_audit_creation_method SHELXL-97
_cell_angle_alpha 111.984(3)
_cell_angle_beta 105.841(2)
_cell_angle_gamma 106.926(2)
_cell_formula_units_Z 2
_cell_length_a 10.8682(3)
_cell_length_b 11.1094(4)
_cell_length_c 11.5699(6)
_cell_measurement_reflns_used 8669
_cell_measurement_temperature 293(2)
_cell_measurement_theta_max 33.8
_cell_measurement_theta_min 2.1
_cell_volume 1118.51(9)
_computing_cell_refinement 'SAINT (Bruker, 2004)'
_computing_data_collection 'APEX2 (Bruker, 2004)'
_computing_data_reduction 'SAINT (Bruker, 2004)'
_computing_molecular_graphics 'ORTEP-3 (Farrugia, 1997)'
_computing_publication_material 'SHELXL97 (Sheldrick, 2008) and PLATON (Spek, 2009)'
_computing_structure_refinement 'SHELXS97 (Sheldrick, 2008)'
_computing_structure_solution 'SHELXS97 (Sheldrick, 2008)'
_diffrn_ambient_temperature 293(2)
_diffrn_measured_fraction_theta_full 0.999
_diffrn_measured_fraction_theta_max 0.965
_diffrn_measurement_device_type 'Bruker Kappa APEXII area-detector'
_diffrn_measurement_method '\w and \f'
_diffrn_radiation_monochromator graphite
_diffrn_radiation_source 'fine-focus sealed tube'
_diffrn_radiation_type MoK\a
_diffrn_radiation_wavelength 0.71073
_diffrn_reflns_av_R_equivalents 0.0278
_diffrn_reflns_av_sigmaI/netI 0.0353
_diffrn_reflns_limit_h_max 16
_diffrn_reflns_limit_h_min -17
_diffrn_reflns_limit_k_max 17
_diffrn_reflns_limit_k_min -16
_diffrn_reflns_limit_l_max 17
_diffrn_reflns_limit_l_min -17
_diffrn_reflns_number 32165
_diffrn_reflns_theta_full 25.00
_diffrn_reflns_theta_max 33.81
_diffrn_reflns_theta_min 2.10
_diffrn_standards_number 0
_exptl_absorpt_coefficient_mu 1.875
_exptl_absorpt_correction_T_max 0.7056
_exptl_absorpt_correction_T_min 0.6032
_exptl_absorpt_correction_type multi-scan
_exptl_absorpt_process_details '(SADABS, Sheldrick, 2001)'
_exptl_crystal_colour Colourless
_exptl_crystal_density_diffrn 1.426
_exptl_crystal_density_method 'not measured'
_exptl_crystal_description Block
_exptl_crystal_F_000 496
_exptl_crystal_size_max 0.30
_exptl_crystal_size_mid 0.25
_exptl_crystal_size_min 0.20
_refine_diff_density_max 0.288
_refine_diff_density_min -0.598
_refine_ls_extinction_method none
_refine_ls_goodness_of_fit_ref 1.014
_refine_ls_hydrogen_treatment constr
_refine_ls_matrix_type full
_refine_ls_number_parameters 271
_refine_ls_number_reflns 8669
_refine_ls_number_restraints 1
_refine_ls_restrained_S_all 1.019
_refine_ls_R_factor_all 0.0800
_refine_ls_R_factor_gt 0.0401
_refine_ls_shift/su_max 0.001
_refine_ls_shift/su_mean 0.000
_refine_ls_structure_factor_coef Fsqd
_refine_ls_weighting_details 'calc w=1/[\s^2^(Fo^2^)+(0.0566P)^2^+0.1525P] where P=(Fo^2^+2Fc^2^)/3'
_refine_ls_weighting_scheme calc
_refine_ls_wR_factor_gt 0.0996
_refine_ls_wR_factor_ref 0.1141
_reflns_number_gt 5490
_reflns_number_total 8669
_reflns_threshold_expression I>2\s(I)
_cod_data_source_file ci2911.cif
_cod_data_source_block I
_cod_depositor_comments
;
The following automatic conversions were performed:
'_symmetry_cell_setting' value 'Triclinic' changed to 'triclinic'
according to '/home/saulius/struct/CIF-dictionaries/cif_core.dic'
dictionary named 'cif_core.dic' version 2.4.1 from 2010-06-29.

Automatic conversion script
Id: cif_fix_enum 1527 2010-12-29 10:47:43Z saulius 

The following automatic conversions were performed:

'_symmetry_cell_setting' value 'Triclinic' changed to 'triclinic'
according to /home/saulius/struct/CIF-dictionaries/cif_core.dic
dictionary named 'cif_core.dic' version 2.4.1 from 2010-06-29.

Automatic conversion script
Id: cif_fix_values 1715 2011-07-08 13:25:40Z adriana 
;
_cod_original_sg_symbol_H-M P-1
_cod_database_code 2223671
_cod_database_fobs_code 2223671

loop_
_symmetry_equiv_pos_as_xyz
'x, y, z'
'-x, -y, -z'

loop_
_atom_site_type_symbol
_atom_site_label
_atom_site_fract_x
_atom_site_fract_y
_atom_site_fract_z
_atom_site_U_iso_or_equiv
_atom_site_adp_type
_atom_site_calc_flag
_atom_site_refinement_flags
_atom_site_occupancy
_atom_site_disorder_assembly
_atom_site_disorder_group
C C2 0.09184(16) 0.74325(17) 1.16827(16) 0.0342(3) Uani d . 1 . .
C C3 0.07086(19) 0.8044(2) 1.28578(19) 0.0441(4) Uani d . 1 . .
H H3 0.1358 0.8307 1.3725 0.053 Uiso calc R 1 . .
C C4 -0.0521(2) 0.8242(2) 1.2671(2) 0.0537(5) Uani d . 1 . .
H H4 -0.0694 0.8659 1.3435 0.064 Uiso calc R 1 . .
C C5 -0.14938(19) 0.7836(2) 1.1379(2) 0.0528(5) Uani d . 1 . .
H H5 -0.2299 0.7997 1.1293 0.063 Uiso calc R 1 . .
C C6 -0.12946(17) 0.7201(2) 1.0217(2) 0.0427(4) Uani d . 1 . .
H H6 -0.1966 0.6909 0.9349 0.051 Uiso calc R 1 . .
C C7 -0.00584(15) 0.70013(16) 1.03705(17) 0.0341(3) Uani d . 1 . .
C C8 0.04611(15) 0.63561(16) 0.94006(16) 0.0328(3) Uani d . 1 . .
C C9 0.17083(15) 0.63964(16) 1.01285(15) 0.0323(3) Uani d . 1 . .
C C10 0.31912(16) 0.73467(18) 1.26701(16) 0.0365(3) Uani d . 1 . .
C C11 0.51726(16) 0.67167(19) 1.32235(17) 0.0391(3) Uani d . 1 . .
C C12 0.5566(2) 0.5718(3) 1.2261(2) 0.0578(5) Uani d . 1 . .
H H12A 0.4829 0.4747 1.1791 0.087 Uiso calc R 1 . .
H H12B 0.6448 0.5760 1.2782 0.087 Uiso calc R 1 . .
H H12C 0.5671 0.6010 1.1598 0.087 Uiso calc R 1 . .
C C13 0.4815(2) 0.6177(3) 1.4162(2) 0.0565(5) Uani d . 1 . .
H H13A 0.4495 0.6784 1.4716 0.085 Uiso calc R 1 . .
H H13B 0.5647 0.6199 1.4752 0.085 Uiso calc R 1 . .
H H13C 0.4074 0.5202 1.3616 0.085 Uiso calc R 1 . .
C C14 0.6292(2) 0.8251(2) 1.3980(2) 0.0603(5) Uani d . 1 . .
H H14A 0.6402 0.8560 1.3328 0.090 Uiso calc R 1 . .
H H14B 0.7180 0.8316 1.4517 0.090 Uiso calc R 1 . .
H H14C 0.6009 0.8861 1.4582 0.090 Uiso calc R 1 . .
C C15 -0.02203(15) 0.56833(17) 0.78999(16) 0.0361(3) Uani d . 1 . .
H H15 -0.0246 0.4788 0.7407 0.043 Uiso calc R 1 . .
C C16 -0.08096(15) 0.62017(18) 0.71535(16) 0.0367(3) Uani d . 1 . .
C C17 -0.06921(18) 0.76980(19) 0.77787(18) 0.0425(4) Uani d . 1 . .
C C18 -0.1952(2) 0.9111(2) 0.8069(3) 0.0658(6) Uani d D 1 . .
H H18A -0.1147 0.9770 0.8966 0.079 Uiso calc R 1 . .
H H18B -0.1864 0.9505 0.7460 0.079 Uiso calc R 1 . .
C C19 -0.3273(3) 0.8959(3) 0.8200(4) 0.1028(11) Uani d D 1 . .
H H19A -0.4062 0.8172 0.7355 0.154 Uiso calc R 1 . .
H H19B -0.3367 0.9837 0.8387 0.154 Uiso calc R 1 . .
H H19C -0.3262 0.8766 0.8944 0.154 Uiso calc R 1 . .
C C20 -0.14814(17) 0.5379(2) 0.56162(18) 0.0428(4) Uani d . 1 . .
C C21 -0.2390(2) 0.3118(2) 0.36364(19) 0.0571(5) Uani d . 1 . .
H H21A -0.1787 0.3480 0.3245 0.069 Uiso calc R 1 . .
H H21B -0.3299 0.3122 0.3247 0.069 Uiso calc R 1 . .
C C22 -0.2597(4) 0.1643(3) 0.3329(3) 0.0913(9) Uani d . 1 . .
H H22A -0.1688 0.1647 0.3688 0.137 Uiso calc R 1 . .
H H22B -0.3073 0.1009 0.2347 0.137 Uiso calc R 1 . .
H H22C -0.3165 0.1311 0.3750 0.137 Uiso calc R 1 . .
C C23 0.26606(17) 0.59735(18) 0.95525(16) 0.0373(3) Uani d . 1 . .
H H23A 0.2140 0.5362 0.8558 0.045 Uiso calc R 1 . .
H H23B 0.2997 0.5423 0.9929 0.045 Uiso calc R 1 . .
N N1 0.20188(13) 0.70606(14) 1.15357(13) 0.0331(3) Uani d . 1 . .
O O1 0.38397(12) 0.65566(13) 1.22367(11) 0.0397(2) Uani d . 1 . .
O O2 0.34760(15) 0.81621(16) 1.38221(13) 0.0570(4) Uani d . 1 . .
O O3 -0.19532(13) 0.77004(13) 0.75104(14) 0.0476(3) Uani d . 1 . .
O O4 0.04207(15) 0.87474(16) 0.84512(19) 0.0707(4) Uani d . 1 . .
O O5 -0.17187(14) 0.40133(14) 0.51266(12) 0.0483(3) Uani d . 1 . .
O O6 -0.17445(18) 0.59307(18) 0.49278(15) 0.0668(4) Uani d . 1 . .
Br Br1 0.429587(19) 0.76941(2) 0.99976(2) 0.05385(8) Uani d . 1 . .

loop_
_atom_site_aniso_label
_atom_site_aniso_U_11
_atom_site_aniso_U_22
_atom_site_aniso_U_33
_atom_site_aniso_U_12
_atom_site_aniso_U_13
_atom_site_aniso_U_23
C2 0.0370(7) 0.0337(8) 0.0387(8) 0.0197(6) 0.0174(6) 0.0204(7)
C3 0.0481(9) 0.0488(10) 0.0408(9) 0.0256(8) 0.0221(8) 0.0219(8)
C4 0.0559(10) 0.0622(12) 0.0581(12) 0.0346(10) 0.0359(10) 0.0291(10)
C5 0.0445(9) 0.0635(12) 0.0712(13) 0.0335(9) 0.0335(9) 0.0392(11)
C6 0.0344(7) 0.0478(10) 0.0531(10) 0.0204(7) 0.0174(7) 0.0311(8)
C7 0.0342(7) 0.0320(7) 0.0414(8) 0.0164(6) 0.0152(6) 0.0224(7)
C8 0.0346(7) 0.0316(7) 0.0334(7) 0.0160(6) 0.0114(6) 0.0184(6)
C9 0.0361(7) 0.0323(7) 0.0299(7) 0.0182(6) 0.0112(6) 0.0163(6)
C10 0.0384(7) 0.0385(8) 0.0335(8) 0.0202(7) 0.0123(6) 0.0185(7)
C11 0.0334(7) 0.0500(10) 0.0342(8) 0.0223(7) 0.0086(6) 0.0221(7)
C12 0.0541(10) 0.0722(14) 0.0528(11) 0.0435(10) 0.0189(9) 0.0271(10)
C13 0.0495(10) 0.0813(15) 0.0576(12) 0.0335(10) 0.0208(9) 0.0497(11)
C14 0.0430(9) 0.0559(12) 0.0664(14) 0.0151(9) 0.0151(9) 0.0268(11)
C15 0.0340(7) 0.0369(8) 0.0340(8) 0.0155(6) 0.0096(6) 0.0181(7)
C16 0.0311(7) 0.0401(8) 0.0356(8) 0.0142(6) 0.0084(6) 0.0209(7)
C17 0.0402(8) 0.0410(9) 0.0419(9) 0.0148(7) 0.0079(7) 0.0256(8)
C18 0.0744(14) 0.0448(11) 0.0804(16) 0.0348(11) 0.0287(12) 0.0297(11)
C19 0.0846(18) 0.0762(19) 0.129(3) 0.0495(16) 0.0475(19) 0.0222(18)
C20 0.0338(7) 0.0545(11) 0.0392(9) 0.0184(7) 0.0104(7) 0.0268(8)
C21 0.0551(10) 0.0651(13) 0.0308(9) 0.0161(10) 0.0135(8) 0.0163(9)
C22 0.129(3) 0.0657(16) 0.0488(14) 0.0332(17) 0.0320(15) 0.0117(12)
C23 0.0413(7) 0.0407(8) 0.0314(8) 0.0238(7) 0.0135(6) 0.0164(7)
N1 0.0359(6) 0.0358(7) 0.0297(6) 0.0204(5) 0.0115(5) 0.0165(5)
O1 0.0410(5) 0.0488(7) 0.0298(5) 0.0282(5) 0.0088(5) 0.0179(5)
O2 0.0569(7) 0.0709(9) 0.0311(6) 0.0389(7) 0.0105(6) 0.0118(6)
O3 0.0427(6) 0.0366(6) 0.0566(8) 0.0189(5) 0.0121(6) 0.0220(6)
O4 0.0441(7) 0.0440(8) 0.0922(12) 0.0081(6) 0.0071(8) 0.0281(8)
O5 0.0547(7) 0.0486(7) 0.0314(6) 0.0190(6) 0.0119(5) 0.0178(6)
O6 0.0823(10) 0.0742(10) 0.0452(8) 0.0385(9) 0.0118(7) 0.0387(8)
Br1 0.05092(11) 0.05899(14) 0.05578(13) 0.02350(9) 0.02807(10) 0.02914(10)

loop_
_atom_type_symbol
_atom_type_description
_atom_type_scat_dispersion_real
_atom_type_scat_dispersion_imag
_atom_type_scat_source
C C 0.0033 0.0016 'International Tables Vol C Tables 4.2.6.8 and 6.1.1.4'
H H 0.0000 0.0000 'International Tables Vol C Tables 4.2.6.8 and 6.1.1.4'
N N 0.0061 0.0033 'International Tables Vol C Tables 4.2.6.8 and 6.1.1.4'
O O 0.0106 0.0060 'International Tables Vol C Tables 4.2.6.8 and 6.1.1.4'
Br Br -0.2901 2.4595 'International Tables Vol C Tables 4.2.6.8 and 6.1.1.4'

loop_
_geom_angle_atom_site_label_1
_geom_angle_atom_site_label_2
_geom_angle_atom_site_label_3
_geom_angle_site_symmetry_1
_geom_angle_site_symmetry_3
_geom_angle
_geom_angle_publ_flag
C3 C2 C7 . . 122.51(14) ?
C3 C2 N1 . . 129.77(15) ?
C7 C2 N1 . . 107.63(12) ?
C2 C3 C4 . . 116.62(17) ?
C2 C3 H3 . . 121.7 ?
C4 C3 H3 . . 121.7 ?
C5 C4 C3 . . 121.64(17) ?
C5 C4 H4 . . 119.2 ?
C3 C4 H4 . . 119.2 ?
C6 C5 C4 . . 121.34(15) ?
C6 C5 H5 . . 119.3 ?
C4 C5 H5 . . 119.3 ?
C5 C6 C7 . . 118.48(17) ?
C5 C6 H6 . . 120.8 ?
C7 C6 H6 . . 120.8 ?
C2 C7 C6 . . 119.38(14) ?
C2 C7 C8 . . 107.57(12) ?
C6 C7 C8 . . 133.01(15) ?
C9 C8 C7 . . 107.60(13) ?
C9 C8 C15 . . 124.17(13) ?
C7 C8 C15 . . 128.12(13) ?
C8 C9 N1 . . 109.10(12) ?
C8 C9 C23 . . 125.35(14) ?
N1 C9 C23 . . 125.16(13) ?
O2 C10 O1 . . 127.84(15) ?
O2 C10 N1 . . 122.20(14) ?
O1 C10 N1 . . 109.93(13) ?
O1 C11 C14 . . 110.16(14) ?
O1 C11 C12 . . 101.60(13) ?
C14 C11 C12 . . 111.45(16) ?
O1 C11 C13 . . 108.63(13) ?
C14 C11 C13 . . 113.56(17) ?
C12 C11 C13 . . 110.76(17) ?
C11 C12 H12A . . 109.5 ?
C11 C12 H12B . . 109.5 ?
H12A C12 H12B . . 109.5 ?
C11 C12 H12C . . 109.5 ?
H12A C12 H12C . . 109.5 ?
H12B C12 H12C . . 109.5 ?
C11 C13 H13A . . 109.5 ?
C11 C13 H13B . . 109.5 ?
H13A C13 H13B . . 109.5 ?
C11 C13 H13C . . 109.5 ?
H13A C13 H13C . . 109.5 ?
H13B C13 H13C . . 109.5 ?
C11 C14 H14A . . 109.5 ?
C11 C14 H14B . . 109.5 ?
H14A C14 H14B . . 109.5 ?
C11 C14 H14C . . 109.5 ?
H14A C14 H14C . . 109.5 ?
H14B C14 H14C . . 109.5 ?
C16 C15 C8 . . 127.53(15) ?
C16 C15 H15 . . 116.2 ?
C8 C15 H15 . . 116.2 ?
C15 C16 C20 . . 121.44(15) ?
C15 C16 C17 . . 122.82(15) ?
C20 C16 C17 . . 115.34(14) ?
O4 C17 O3 . . 125.11(17) ?
O4 C17 C16 . . 122.78(16) ?
O3 C17 C16 . . 112.10(14) ?
C19 C18 O3 . . 109.1(2) ?
C19 C18 H18A . . 109.9 ?
O3 C18 H18A . . 109.9 ?
C19 C18 H18B . . 109.9 ?
O3 C18 H18B . . 109.9 ?
H18A C18 H18B . . 108.3 ?
C18 C19 H19A . . 109.5 ?
C18 C19 H19B . . 109.5 ?
H19A C19 H19B . . 109.5 ?
C18 C19 H19C . . 109.5 ?
H19A C19 H19C . . 109.5 ?
H19B C19 H19C . . 109.5 ?
O6 C20 O5 . . 125.09(17) ?
O6 C20 C16 . . 122.46(18) ?
O5 C20 C16 . . 112.44(14) ?
O5 C21 C22 . . 107.12(18) ?
O5 C21 H21A . . 110.3 ?
C22 C21 H21A . . 110.3 ?
O5 C21 H21B . . 110.3 ?
C22 C21 H21B . . 110.3 ?
H21A C21 H21B . . 108.5 ?
C21 C22 H22A . . 109.5 ?
C21 C22 H22B . . 109.5 ?
H22A C22 H22B . . 109.5 ?
C21 C22 H22C . . 109.5 ?
H22A C22 H22C . . 109.5 ?
H22B C22 H22C . . 109.5 ?
C9 C23 Br1 . . 110.47(11) ?
C9 C23 H23A . . 109.6 ?
Br1 C23 H23A . . 109.6 ?
C9 C23 H23B . . 109.6 ?
Br1 C23 H23B . . 109.6 ?
H23A C23 H23B . . 108.1 ?
C9 N1 C2 . . 108.08(12) ?
C9 N1 C10 . . 129.37(12) ?
C2 N1 C10 . . 122.55(13) ?
C10 O1 C11 . . 120.94(12) ?
C17 O3 C18 . . 116.27(15) ?
C20 O5 C21 . . 116.52(15) ?

loop_
_geom_bond_atom_site_label_1
_geom_bond_atom_site_label_2
_geom_bond_site_symmetry_2
_geom_bond_distance
_geom_bond_publ_flag
C2 C3 . 1.389(2) ?
C2 C7 . 1.393(2) ?
C2 N1 . 1.4057(17) ?
C3 C4 . 1.390(2) ?
C3 H3 . 0.93 ?
C4 C5 . 1.383(3) ?
C4 H4 . 0.93 ?
C5 C6 . 1.374(3) ?
C5 H5 . 0.93 ?
C6 C7 . 1.399(2) ?
C6 H6 . 0.93 ?
C7 C8 . 1.439(2) ?
C8 C9 . 1.365(2) ?
C8 C15 . 1.458(2) ?
C9 N1 . 1.4017(19) ?
C9 C23 . 1.4701(19) ?
C10 O2 . 1.183(2) ?
C10 O1 . 1.3199(18) ?
C10 N1 . 1.409(2) ?
C11 O1 . 1.4929(17) ?
C11 C14 . 1.498(3) ?
C11 C12 . 1.504(2) ?
C11 C13 . 1.507(2) ?
C12 H12A . 0.96 ?
C12 H12B . 0.96 ?
C12 H12C . 0.96 ?
C13 H13A . 0.96 ?
C13 H13B . 0.96 ?
C13 H13C . 0.96 ?
C14 H14A . 0.96 ?
C14 H14B . 0.96 ?
C14 H14C . 0.96 ?
C15 C16 . 1.331(2) ?
C15 H15 . 0.93 ?
C16 C20 . 1.489(2) ?
C16 C17 . 1.493(2) ?
C17 O4 . 1.189(2) ?
C17 O3 . 1.321(2) ?
C18 C19 . 1.452(3) ?
C18 O3 . 1.454(2) ?
C18 H18A . 0.97 ?
C18 H18B . 0.97 ?
C19 H19A . 0.96 ?
C19 H19B . 0.96 ?
C19 H19C . 0.96 ?
C20 O6 . 1.198(2) ?
C20 O5 . 1.318(2) ?
C21 O5 . 1.450(2) ?
C21 C22 . 1.471(4) ?
C21 H21A . 0.97 ?
C21 H21B . 0.97 ?
C22 H22A . 0.96 ?
C22 H22B . 0.96 ?
C22 H22C . 0.96 ?
C23 Br1 . 1.9654(17) ?
C23 H23A . 0.97 ?
C23 H23B . 0.97 ?

loop_
_geom_hbond_atom_site_label_D
_geom_hbond_atom_site_label_H
_geom_hbond_atom_site_label_A
_geom_hbond_site_symmetry_A
_geom_hbond_distance_DH
_geom_hbond_distance_HA
_geom_hbond_distance_DA
_geom_hbond_angle_DHA
C18 H18A O4 2_577 0.97 2.56 3.392(3) 144

loop_
_geom_torsion_atom_site_label_1
_geom_torsion_atom_site_label_2
_geom_torsion_atom_site_label_3
_geom_torsion_atom_site_label_4
_geom_torsion_site_symmetry_1
_geom_torsion_site_symmetry_2
_geom_torsion_site_symmetry_3
_geom_torsion_site_symmetry_4
_geom_torsion
_geom_torsion_publ_flag
C7 C2 C3 C4 . . . . -1.5(3) ?
N1 C2 C3 C4 . . . . -177.75(17) ?
C2 C3 C4 C5 . . . . 0.7(3) ?
C3 C4 C5 C6 . . . . 0.8(3) ?
C4 C5 C6 C7 . . . . -1.6(3) ?
C3 C2 C7 C6 . . . . 0.8(2) ?
N1 C2 C7 C6 . . . . 177.74(14) ?
C3 C2 C7 C8 . . . . -177.20(15) ?
N1 C2 C7 C8 . . . . -0.23(17) ?
C5 C6 C7 C2 . . . . 0.8(2) ?
C5 C6 C7 C8 . . . . 178.15(17) ?
C2 C7 C8 C9 . . . . 0.57(17) ?
C6 C7 C8 C9 . . . . -177.01(17) ?
C2 C7 C8 C15 . . . . 176.90(15) ?
C6 C7 C8 C15 . . . . -0.7(3) ?
C7 C8 C9 N1 . . . . -0.68(17) ?
C15 C8 C9 N1 . . . . -177.20(14) ?
C7 C8 C9 C23 . . . . -173.88(15) ?
C15 C8 C9 C23 . . . . 9.6(2) ?
C9 C8 C15 C16 . . . . -136.69(17) ?
C7 C8 C15 C16 . . . . 47.5(3) ?
C8 C15 C16 C20 . . . . -179.46(14) ?
C8 C15 C16 C17 . . . . 8.1(3) ?
C15 C16 C17 O4 . . . . 57.9(3) ?
C20 C16 C17 O4 . . . . -115.0(2) ?
C15 C16 C17 O3 . . . . -121.20(17) ?
C20 C16 C17 O3 . . . . 65.95(19) ?
C15 C16 C20 O6 . . . . -163.84(17) ?
C17 C16 C20 O6 . . . . 9.1(2) ?
C15 C16 C20 O5 . . . . 15.1(2) ?
C17 C16 C20 O5 . . . . -171.97(14) ?
C8 C9 C23 Br1 . . . . 101.19(16) ?
N1 C9 C23 Br1 . . . . -70.93(17) ?
C8 C9 N1 C2 . . . . 0.55(17) ?
C23 C9 N1 C2 . . . . 173.76(14) ?
C8 C9 N1 C10 . . . . -179.59(15) ?
C23 C9 N1 C10 . . . . -6.4(3) ?
C3 C2 N1 C9 . . . . 176.49(17) ?
C7 C2 N1 C9 . . . . -0.18(17) ?
C3 C2 N1 C10 . . . . -3.4(3) ?
C7 C2 N1 C10 . . . . 179.95(14) ?
O2 C10 N1 C9 . . . . 164.58(17) ?
O1 C10 N1 C9 . . . . -17.1(2) ?
O2 C10 N1 C2 . . . . -15.6(3) ?
O1 C10 N1 C2 . . . . 162.71(14) ?
O2 C10 O1 C11 . . . . -5.6(3) ?
N1 C10 O1 C11 . . . . 176.24(13) ?
C14 C11 O1 C10 . . . . -57.2(2) ?
C12 C11 O1 C10 . . . . -175.45(16) ?
C13 C11 O1 C10 . . . . 67.7(2) ?
O4 C17 O3 C18 . . . . 1.3(3) ?
C16 C17 O3 C18 . . . . -179.61(16) ?
C19 C18 O3 C17 . . . . -156.5(2) ?
O6 C20 O5 C21 . . . . -1.9(3) ?
C16 C20 O5 C21 . . . . 179.18(14) ?
C22 C21 O5 C20 . . . . -177.9(2) ?

loop_
_cod_related_entry_id
_cod_related_entry_database
_cod_related_entry_code
1 ChemSpider 24743533
